data_7030674
loop_
_publ_author_name
'Harding, David J.'
'Harding, Phimphaka'
'Daengngern, Rathawat'
'Yimklan, Saranphong'
'Adams, Harry'

_publ_section_title
;
 Synthesis and characterization of redox-active tris(pyrazolyl)borate
 cobalt complexes
;
_journal_issue 8
_journal_name_full 'Dalton Transactions'
_journal_page_first 1314
_journal_paper_doi 10.1039/b815001j
_journal_year 2009
_chemical_formula_sum 'C60 H45 B Co N6 O2'
_chemical_formula_weight 951.76
_chemical_name_systematic
;
?
;
_space_group_IT_number 15
_symmetry_cell_setting monoclinic
_symmetry_space_group_name_Hall '-C 2yc'
_symmetry_space_group_name_H-M 'C 1 2/c 1'
_atom_sites_solution_hydrogens geom
_atom_sites_solution_primary direct
_atom_sites_solution_secondary difmap
_audit_creation_method SHELXL-97
_cell_angle_alpha 90.00
_cell_angle_beta 123.405(2)
_cell_angle_gamma 90.00
_cell_formula_units_Z 8
_cell_length_a 29.2103(6)
_cell_length_b 18.7697(6)
_cell_length_c 20.6574(6)
_cell_measurement_reflns_used 9921
_cell_measurement_temperature 150(2)
_cell_measurement_theta_max 27.77
_cell_measurement_theta_min 2.30
_cell_volume 9454.8(5)
_computing_cell_refinement 'Bruker SMART'
_computing_data_collection 'Bruker SMART'
_computing_data_reduction 'Bruker SAINT'
_computing_molecular_graphics 'Bruker SHELXTL'
_computing_publication_material 'Bruker SHELXTL'
_computing_structure_refinement 'SHELXL-97 (Sheldrick, 1997)'
_computing_structure_solution 'SHELXS-97 (Sheldrick, 1990)'
_diffrn_ambient_temperature 150(2)
_diffrn_detector_area_resol_mean 100
_diffrn_measured_fraction_theta_full 0.998
_diffrn_measured_fraction_theta_max 0.993
_diffrn_measurement_device_type 'CCD area detector'
_diffrn_measurement_method 'phi and omega scans'
_diffrn_radiation_monochromator graphite
_diffrn_radiation_source 'fine-focus sealed tube'
_diffrn_radiation_type MoK\a
_diffrn_radiation_wavelength 0.71073
_diffrn_reflns_av_R_equivalents 0.0494
_diffrn_reflns_av_sigmaI/netI 0.0276
_diffrn_reflns_limit_h_max 37
_diffrn_reflns_limit_h_min -38
_diffrn_reflns_limit_k_max 23
_diffrn_reflns_limit_k_min -24
_diffrn_reflns_limit_l_max 27
_diffrn_reflns_limit_l_min -26
_diffrn_reflns_number 80765
_diffrn_reflns_theta_full 25.00
_diffrn_reflns_theta_max 28.04
_diffrn_reflns_theta_min 1.48
_diffrn_standards_decay_% 0
_diffrn_standards_number 0
_exptl_absorpt_coefficient_mu 0.416
_exptl_absorpt_correction_T_max 0.9289
_exptl_absorpt_correction_T_min 0.8784
_exptl_absorpt_correction_type multi-scan
_exptl_absorpt_process_details sadabs
_exptl_crystal_colour red
_exptl_crystal_density_diffrn 1.337
_exptl_crystal_density_method 'not measured'
_exptl_crystal_description block
_exptl_crystal_F_000 3960
_exptl_crystal_size_max 0.32
_exptl_crystal_size_mid 0.18
_exptl_crystal_size_min 0.18
_refine_diff_density_max 0.530
_refine_diff_density_min -0.479
_refine_diff_density_rms 0.058
_refine_ls_extinction_method none
_refine_ls_goodness_of_fit_ref 1.020
_refine_ls_hydrogen_treatment constr
_refine_ls_matrix_type full
_refine_ls_number_parameters 631
_refine_ls_number_reflns 11374
_refine_ls_number_restraints 0
_refine_ls_restrained_S_all 1.020
_refine_ls_R_factor_all 0.0511
_refine_ls_R_factor_gt 0.0370
_refine_ls_shift/su_max 0.001
_refine_ls_shift/su_mean 0.000
_refine_ls_structure_factor_coef Fsqd
_refine_ls_weighting_details 'calc w=1/[\s^2^(Fo^2^)+(0.0453P)^2^+13.5233P] where P=(Fo^2^+2Fc^2^)/3'
_refine_ls_weighting_scheme calc
_refine_ls_wR_factor_gt 0.0952
_refine_ls_wR_factor_ref 0.1043
_reflns_number_gt 9153
_reflns_number_total 11374
_reflns_threshold_expression >2sigma(I)
_cod_duplicate_entry 7000550
_cod_data_source_file b815001j.txt
_cod_data_source_block rd0810c2c
_cod_depositor_comments
;
The following automatic conversions were performed:

'_symmetry_cell_setting' value 'Monoclinic' changed to 'monoclinic'
according to
/usr/data/users/saulius/automatic-downloads/retrospective/RSC/lib/dictionaries/cif_core.dic
dictionary named 'cif_core.dic' version 2.4.2 from 2011-04-26.

Automatic conversion script
Id: cif_fix_values 2281 2013-09-26 08:29:07Z andrius 
;
_cod_original_sg_symbol_H-M C2/c
_cod_database_code 7030674

loop_
_symmetry_equiv_pos_as_xyz
'x, y, z'
'-x, y, -z+1/2'
'x+1/2, y+1/2, z'
'-x+1/2, y+1/2, -z+1/2'
'-x, -y, -z'
'x, -y, z-1/2'
'-x+1/2, -y+1/2, -z'
'x+1/2, -y+1/2, z-1/2'

loop_
_atom_site_label
_atom_site_type_symbol
_atom_site_fract_x
_atom_site_fract_y
_atom_site_fract_z
_atom_site_U_iso_or_equiv
_atom_site_adp_type
_atom_site_occupancy
_atom_site_symmetry_multiplicity
_atom_site_calc_flag
_atom_site_refinement_flags
Co1 Co 0.234085(9) 0.018443(12) 0.205635(12) 0.01930(6) Uani 1 1 d .
B1 B 0.13734(7) 0.10937(10) 0.07835(10) 0.0196(3) Uani 1 1 d .
H1 H 0.1070 0.1383 0.0380 0.025 Uiso 1 1 calc R
O1 O 0.29047(5) 0.02822(7) 0.31794(7) 0.0244(3) Uani 1 1 d .
O2 O 0.28082(5) -0.05075(6) 0.19537(7) 0.0236(2) Uani 1 1 d .
N1 N 0.16502(5) -0.02025(7) 0.10224(8) 0.0205(3) Uani 1 1 d .
N2 N 0.12668(5) 0.02963(7) 0.05556(8) 0.0201(3) Uani 1 1 d .
N3 N 0.24083(5) 0.10749(7) 0.15110(7) 0.0198(3) Uani 1 1 d .
N4 N 0.19204(5) 0.13400(7) 0.09037(7) 0.0193(3) Uani 1 1 d .
N5 N 0.17444(5) 0.07268(7) 0.21653(8) 0.0211(3) Uani 1 1 d .
N6 N 0.14136(5) 0.11774(7) 0.15612(8) 0.0202(3) Uani 1 1 d .
C1 C 0.14608(7) -0.08346(9) 0.06677(10) 0.0226(3) Uani 1 1 d .
C2 C 0.09568(7) -0.07405(10) -0.00353(10) 0.0263(4) Uani 1 1 d .
H2 H 0.0744 -0.1090 -0.0398 0.032 Uiso 1 1 calc R
C3 C 0.08385(7) -0.00244(9) -0.00827(9) 0.0228(3) Uani 1 1 d .
C4 C 0.28058(7) 0.14856(9) 0.15683(9) 0.0214(3) Uani 1 1 d .
C5 C 0.25767(7) 0.20191(9) 0.10046(10) 0.0243(3) Uani 1 1 d .
H5 H 0.2762 0.2374 0.0925 0.029 Uiso 1 1 calc R
C6 C 0.20161(7) 0.19097(9) 0.05894(9) 0.0215(3) Uani 1 1 d .
C7 C 0.16178(7) 0.08230(9) 0.26929(9) 0.0222(3) Uani 1 1 d .
C8 C 0.12093(7) 0.13407(10) 0.24343(10) 0.0254(3) Uani 1 1 d .
H8 H 0.1051 0.1506 0.2692 0.030 Uiso 1 1 calc R
C9 C 0.10888(7) 0.15562(9) 0.17176(10) 0.0218(3) Uani 1 1 d .
C10 C 0.32612(7) -0.07744(9) 0.24974(10) 0.0218(3) Uani 1 1 d .
C11 C 0.35226(7) -0.06056(9) 0.32815(10) 0.0251(3) Uani 1 1 d .
H11 H 0.3836 -0.0861 0.3634 0.030 Uiso 1 1 calc R
C12 C 0.33453(7) -0.00771(9) 0.35736(9) 0.0222(3) Uani 1 1 d .
C13 C 0.36926(7) 0.00984(9) 0.44218(10) 0.0228(3) Uani 1 1 d .
C14 C 0.42648(7) 0.00358(10) 0.48540(10) 0.0283(4) Uani 1 1 d .
H14 H 0.4438 -0.0129 0.4617 0.034 Uiso 1 1 calc R
C15 C 0.45735(8) 0.02177(10) 0.56327(11) 0.0325(4) Uani 1 1 d .
H15 H 0.4954 0.0184 0.5913 0.039 Uiso 1 1 calc R
C16 C 0.43205(8) 0.04479(11) 0.59940(11) 0.0344(4) Uani 1 1 d .
H16 H 0.4529 0.0564 0.6518 0.041 Uiso 1 1 calc R
C17 C 0.37531(9) 0.05055(11) 0.55744(11) 0.0340(4) Uani 1 1 d .
H17 H 0.3581 0.0655 0.5819 0.041 Uiso 1 1 calc R
C18 C 0.34421(8) 0.03405(10) 0.47906(10) 0.0282(4) Uani 1 1 d .
H18 H 0.3063 0.0392 0.4509 0.034 Uiso 1 1 calc R
C19 C 0.35181(7) -0.12887(9) 0.22350(10) 0.0238(3) Uani 1 1 d .
C20 C 0.31834(8) -0.16466(10) 0.15344(11) 0.0277(4) Uani 1 1 d .
H20 H 0.2806 -0.1579 0.1253 0.033 Uiso 1 1 calc R
C21 C 0.34076(9) -0.21019(11) 0.12528(12) 0.0356(4) Uani 1 1 d .
H21 H 0.3180 -0.2347 0.0791 0.043 Uiso 1 1 calc R
C22 C 0.39717(9) -0.21914(11) 0.16604(13) 0.0385(5) Uani 1 1 d .
H22 H 0.4124 -0.2484 0.1464 0.046 Uiso 1 1 calc R
C23 C 0.43050(9) -0.18463(12) 0.23574(13) 0.0379(5) Uani 1 1 d .
H23 H 0.4683 -0.1914 0.2635 0.045 Uiso 1 1 calc R
C24 C 0.40826(8) -0.13990(11) 0.26490(11) 0.0303(4) Uani 1 1 d .
H24 H 0.4311 -0.1172 0.3122 0.036 Uiso 1 1 calc R
C25 C 0.17399(7) -0.15170(9) 0.10123(10) 0.0244(3) Uani 1 1 d .
C26 C 0.20364(7) -0.16415(10) 0.18092(11) 0.0285(4) Uani 1 1 d .
H26 H 0.2067 -0.1282 0.2141 0.034 Uiso 1 1 calc R
C27 C 0.22858(8) -0.22948(11) 0.21147(13) 0.0367(4) Uani 1 1 d .
H27 H 0.2492 -0.2365 0.2649 0.044 Uiso 1 1 calc R
C28 C 0.22273(9) -0.28433(11) 0.16251(14) 0.0418(5) Uani 1 1 d .
H28 H 0.2386 -0.3285 0.1828 0.050 Uiso 1 1 calc R
C29 C 0.19332(9) -0.27304(11) 0.08359(14) 0.0406(5) Uani 1 1 d .
H29 H 0.1893 -0.3097 0.0506 0.049 Uiso 1 1 calc R
C30 C 0.16958(8) -0.20704(10) 0.05306(12) 0.0330(4) Uani 1 1 d .
H30 H 0.1505 -0.1997 -0.0002 0.040 Uiso 1 1 calc R
C31 C 0.03319(7) 0.03473(10) -0.06755(10) 0.0259(4) Uani 1 1 d .
C32 C 0.00911(9) 0.01941(12) -0.14578(12) 0.0416(5) Uani 1 1 d .
H32 H 0.0255 -0.0135 -0.1605 0.050 Uiso 1 1 calc R
C33 C -0.03916(10) 0.05279(15) -0.20202(13) 0.0558(7) Uani 1 1 d .
H33 H -0.0551 0.0416 -0.2540 0.067 Uiso 1 1 calc R
C34 C -0.06358(8) 0.10223(13) -0.18128(13) 0.0460(5) Uani 1 1 d .
H34 H -0.0952 0.1257 -0.2192 0.055 Uiso 1 1 calc R
C35 C -0.04094(8) 0.11683(12) -0.10405(12) 0.0354(4) Uani 1 1 d .
H35 H -0.0577 0.1497 -0.0898 0.043 Uiso 1 1 calc R
C36 C 0.00664(7) 0.08284(10) -0.04750(11) 0.0290(4) Uani 1 1 d .
H36 H 0.0211 0.0922 0.0045 0.035 Uiso 1 1 calc R
C37 C 0.33976(7) 0.13556(10) 0.21420(9) 0.0240(3) Uani 1 1 d .
C38 C 0.37240(7) 0.18984(11) 0.26470(11) 0.0305(4) Uani 1 1 d .
H38 H 0.3565 0.2331 0.2639 0.037 Uiso 1 1 calc R
C39 C 0.42853(8) 0.17990(12) 0.31628(11) 0.0356(4) Uani 1 1 d .
H39 H 0.4501 0.2164 0.3497 0.043 Uiso 1 1 calc R
C40 C 0.45200(7) 0.11597(12) 0.31765(11) 0.0361(5) Uani 1 1 d .
H40 H 0.4894 0.1089 0.3529 0.043 Uiso 1 1 calc R
C41 C 0.42016(7) 0.06190(11) 0.26675(12) 0.0337(4) Uani 1 1 d .
H41 H 0.4363 0.0189 0.2674 0.040 Uiso 1 1 calc R
C42 C 0.36398(7) 0.07208(10) 0.21461(10) 0.0275(4) Uani 1 1 d .
H42 H 0.3427 0.0361 0.1800 0.033 Uiso 1 1 calc R
C43 C 0.15778(7) 0.22899(10) -0.01028(10) 0.0247(3) Uani 1 1 d .
C44 C 0.11883(8) 0.19180(11) -0.07645(10) 0.0312(4) Uani 1 1 d .
H44 H 0.1196 0.1423 -0.0771 0.037 Uiso 1 1 calc R
C45 C 0.07874(9) 0.22891(13) -0.14156(12) 0.0426(5) Uani 1 1 d .
H45 H 0.0526 0.2041 -0.1857 0.051 Uiso 1 1 calc R
C46 C 0.07754(9) 0.30222(14) -0.14108(13) 0.0450(6) Uani 1 1 d .
H46 H 0.0506 0.3267 -0.1849 0.054 Uiso 1 1 calc R
C47 C 0.11610(9) 0.33960(12) -0.07591(13) 0.0419(5) Uani 1 1 d .
H47 H 0.1152 0.3891 -0.0758 0.050 Uiso 1 1 calc R
C48 C 0.15610(8) 0.30307(10) -0.01065(12) 0.0319(4) Uani 1 1 d .
H48 H 0.1821 0.3283 0.0333 0.038 Uiso 1 1 calc R
C49 C 0.18661(7) 0.04086(10) 0.34168(10) 0.0241(3) Uani 1 1 d .
C50 C 0.19704(8) 0.07276(11) 0.40942(10) 0.0316(4) Uani 1 1 d .
H50 H 0.1900 0.1211 0.4095 0.038 Uiso 1 1 calc R
C51 C 0.21787(9) 0.03311(13) 0.47699(12) 0.0403(5) Uani 1 1 d .
H51 H 0.2250 0.0550 0.5220 0.048 Uiso 1 1 calc R
C52 C 0.22798(8) -0.03840(13) 0.47711(12) 0.0407(5) Uani 1 1 d .
H52 H 0.2420 -0.0649 0.5223 0.049 Uiso 1 1 calc R
C53 C 0.21741(8) -0.07115(11) 0.41011(12) 0.0379(5) Uani 1 1 d .
H53 H 0.2240 -0.1196 0.4103 0.045 Uiso 1 1 calc R
C54 C 0.19695(7) -0.03169(10) 0.34265(11) 0.0288(4) Uani 1 1 d .
H54 H 0.1901 -0.0539 0.2979 0.035 Uiso 1 1 calc R
C55 C 0.06882(7) 0.20904(9) 0.11862(9) 0.0226(3) Uani 1 1 d .
C56 C 0.08105(7) 0.25844(9) 0.08005(10) 0.0263(4) Uani 1 1 d .
H56 H 0.1157 0.2585 0.0881 0.032 Uiso 1 1 calc R
C57 C 0.04207(8) 0.30772(10) 0.02968(11) 0.0319(4) Uani 1 1 d .
H57 H 0.0504 0.3396 0.0031 0.038 Uiso 1 1 calc R
C58 C -0.00918(8) 0.30954(11) 0.01885(11) 0.0348(4) Uani 1 1 d .
H58 H -0.0352 0.3427 -0.0146 0.042 Uiso 1 1 calc R
C59 C -0.02128(8) 0.26164(11) 0.05820(11) 0.0346(4) Uani 1 1 d .
H59 H -0.0554 0.2630 0.0516 0.042 Uiso 1 1 calc R
C60 C 0.01717(7) 0.21152(10) 0.10748(10) 0.0278(4) Uani 1 1 d .
H60 H 0.0085 0.1793 0.1333 0.033 Uiso 1 1 calc R

loop_
_atom_site_aniso_label
_atom_site_aniso_U_11
_atom_site_aniso_U_22
_atom_site_aniso_U_33
_atom_site_aniso_U_23
_atom_site_aniso_U_13
_atom_site_aniso_U_12
Co1 0.01741(11) 0.01850(12) 0.01878(11) 0.00134(8) 0.00794(9) 0.00192(8)
B1 0.0181(8) 0.0181(9) 0.0199(8) 0.0005(7) 0.0087(7) 0.0007(6)
O1 0.0217(6) 0.0263(6) 0.0212(5) 0.0008(5) 0.0092(5) 0.0050(5)
O2 0.0208(6) 0.0224(6) 0.0223(6) -0.0002(5) 0.0085(5) 0.0033(5)
N1 0.0196(6) 0.0185(7) 0.0217(6) 0.0005(5) 0.0102(6) 0.0013(5)
N2 0.0178(6) 0.0194(7) 0.0198(6) 0.0015(5) 0.0083(5) 0.0008(5)
N3 0.0157(6) 0.0212(7) 0.0185(6) 0.0005(5) 0.0069(5) 0.0017(5)
N4 0.0172(6) 0.0184(7) 0.0188(6) 0.0022(5) 0.0077(5) 0.0015(5)
N5 0.0207(6) 0.0205(7) 0.0195(6) 0.0023(5) 0.0095(5) 0.0024(5)
N6 0.0185(6) 0.0195(7) 0.0197(6) 0.0016(5) 0.0087(5) 0.0020(5)
C1 0.0219(8) 0.0206(8) 0.0258(8) -0.0017(6) 0.0135(7) -0.0023(6)
C2 0.0239(8) 0.0238(9) 0.0266(8) -0.0044(7) 0.0109(7) -0.0039(7)
C3 0.0188(7) 0.0254(9) 0.0215(8) -0.0018(6) 0.0093(7) -0.0032(6)
C4 0.0202(8) 0.0213(8) 0.0212(7) -0.0032(6) 0.0105(6) -0.0023(6)
C5 0.0237(8) 0.0214(8) 0.0270(8) 0.0004(7) 0.0135(7) -0.0030(6)
C6 0.0229(8) 0.0186(8) 0.0232(8) 0.0009(6) 0.0129(7) 0.0005(6)
C7 0.0223(8) 0.0209(8) 0.0233(8) -0.0003(6) 0.0125(7) 0.0001(6)
C8 0.0269(8) 0.0257(9) 0.0264(8) 0.0007(7) 0.0164(7) 0.0042(7)
C9 0.0204(8) 0.0192(8) 0.0252(8) -0.0016(6) 0.0122(7) 0.0002(6)
C10 0.0210(7) 0.0184(8) 0.0262(8) 0.0023(6) 0.0130(7) 0.0008(6)
C11 0.0224(8) 0.0249(9) 0.0234(8) 0.0032(7) 0.0096(7) 0.0055(7)
C12 0.0206(7) 0.0223(8) 0.0210(8) 0.0020(6) 0.0096(6) 0.0000(6)
C13 0.0227(8) 0.0199(8) 0.0219(8) 0.0025(6) 0.0097(7) 0.0016(6)
C14 0.0252(9) 0.0304(10) 0.0253(8) 0.0009(7) 0.0114(7) 0.0013(7)
C15 0.0249(9) 0.0338(11) 0.0251(9) 0.0006(8) 0.0050(7) -0.0012(7)
C16 0.0390(10) 0.0299(10) 0.0217(8) -0.0036(7) 0.0087(8) -0.0017(8)
C17 0.0424(11) 0.0315(10) 0.0283(9) -0.0014(8) 0.0195(9) 0.0045(8)
C18 0.0276(9) 0.0273(9) 0.0262(8) -0.0009(7) 0.0124(7) 0.0030(7)
C19 0.0269(8) 0.0209(8) 0.0270(8) 0.0056(7) 0.0170(7) 0.0049(7)
C20 0.0301(9) 0.0242(9) 0.0314(9) 0.0023(7) 0.0186(8) 0.0022(7)
C21 0.0504(12) 0.0272(10) 0.0395(10) -0.0026(8) 0.0314(10) 0.0012(9)
C22 0.0544(13) 0.0316(11) 0.0497(12) 0.0097(9) 0.0414(11) 0.0144(9)
C23 0.0368(10) 0.0431(12) 0.0457(11) 0.0152(9) 0.0303(10) 0.0149(9)
C24 0.0282(9) 0.0340(10) 0.0318(9) 0.0077(8) 0.0184(8) 0.0062(7)
C25 0.0222(8) 0.0191(8) 0.0330(9) -0.0002(7) 0.0158(7) -0.0023(6)
C26 0.0310(9) 0.0250(9) 0.0345(9) 0.0034(7) 0.0212(8) 0.0007(7)
C27 0.0387(11) 0.0329(11) 0.0435(11) 0.0142(9) 0.0258(10) 0.0068(8)
C28 0.0436(12) 0.0239(10) 0.0650(15) 0.0124(10) 0.0344(11) 0.0077(8)
C29 0.0425(11) 0.0221(10) 0.0596(14) -0.0059(9) 0.0295(11) -0.0003(8)
C30 0.0311(9) 0.0254(10) 0.0382(10) -0.0053(8) 0.0165(8) -0.0024(7)
C31 0.0201(8) 0.0258(9) 0.0252(8) 0.0002(7) 0.0082(7) -0.0027(7)
C32 0.0378(11) 0.0438(13) 0.0288(10) -0.0054(9) 0.0092(9) 0.0073(9)
C33 0.0474(13) 0.0687(17) 0.0240(10) -0.0049(10) 0.0023(10) 0.0129(12)
C34 0.0257(10) 0.0540(14) 0.0358(11) 0.0079(10) 0.0028(9) 0.0094(9)
C35 0.0229(9) 0.0386(11) 0.0420(11) 0.0030(9) 0.0161(8) 0.0017(8)
C36 0.0216(8) 0.0341(10) 0.0288(9) -0.0002(7) 0.0123(7) -0.0027(7)
C37 0.0198(8) 0.0297(9) 0.0212(8) 0.0016(7) 0.0105(7) -0.0022(7)
C38 0.0251(9) 0.0338(10) 0.0291(9) -0.0065(8) 0.0128(8) -0.0042(7)
C39 0.0246(9) 0.0439(12) 0.0279(9) -0.0042(8) 0.0079(8) -0.0081(8)
C40 0.0191(8) 0.0442(12) 0.0317(10) 0.0093(9) 0.0056(7) -0.0026(8)
C41 0.0235(9) 0.0308(10) 0.0401(10) 0.0091(8) 0.0131(8) 0.0038(7)
C42 0.0226(8) 0.0263(9) 0.0294(9) 0.0011(7) 0.0117(7) -0.0040(7)
C43 0.0228(8) 0.0265(9) 0.0264(8) 0.0082(7) 0.0146(7) 0.0037(7)
C44 0.0317(9) 0.0332(10) 0.0253(9) 0.0050(7) 0.0135(8) 0.0038(8)
C45 0.0345(11) 0.0594(15) 0.0256(9) 0.0091(9) 0.0113(9) 0.0097(10)
C46 0.0418(12) 0.0595(15) 0.0372(11) 0.0276(11) 0.0239(10) 0.0248(11)
C47 0.0484(12) 0.0345(11) 0.0534(13) 0.0213(10) 0.0346(11) 0.0162(9)
C48 0.0325(9) 0.0262(10) 0.0389(10) 0.0082(8) 0.0208(8) 0.0016(7)
C49 0.0216(8) 0.0275(9) 0.0243(8) 0.0037(7) 0.0133(7) 0.0016(7)
C50 0.0343(10) 0.0361(11) 0.0277(9) 0.0019(8) 0.0191(8) 0.0061(8)
C51 0.0378(11) 0.0611(15) 0.0269(9) 0.0037(9) 0.0209(9) 0.0026(10)
C52 0.0332(10) 0.0557(14) 0.0316(10) 0.0179(9) 0.0168(9) 0.0000(9)
C53 0.0344(10) 0.0310(10) 0.0441(11) 0.0141(9) 0.0189(9) 0.0028(8)
C54 0.0273(9) 0.0298(10) 0.0292(9) 0.0028(7) 0.0154(8) 0.0007(7)
C55 0.0214(8) 0.0204(8) 0.0220(8) -0.0027(6) 0.0094(7) 0.0017(6)
C56 0.0276(9) 0.0218(9) 0.0292(9) -0.0002(7) 0.0154(7) 0.0015(7)
C57 0.0393(10) 0.0230(9) 0.0293(9) 0.0028(7) 0.0162(8) 0.0057(8)
C58 0.0326(10) 0.0309(10) 0.0275(9) 0.0011(8) 0.0080(8) 0.0123(8)
C59 0.0218(8) 0.0407(12) 0.0339(10) -0.0019(8) 0.0106(8) 0.0068(8)
C60 0.0236(8) 0.0296(10) 0.0276(9) -0.0009(7) 0.0124(7) 0.0005(7)

loop_
_atom_type_symbol
_atom_type_description
_atom_type_scat_dispersion_real
_atom_type_scat_dispersion_imag
_atom_type_scat_source
C C 0.0033 0.0016 'International Tables Vol C Tables 4.2.6.8 and 6.1.1.4'
H H 0.0000 0.0000 'International Tables Vol C Tables 4.2.6.8 and 6.1.1.4'
Co Co 0.3494 0.9721 'International Tables Vol C Tables 4.2.6.8 and 6.1.1.4'
N N 0.0061 0.0033 'International Tables Vol C Tables 4.2.6.8 and 6.1.1.4'
O O 0.0106 0.0060 'International Tables Vol C Tables 4.2.6.8 and 6.1.1.4'
B B 0.0013 0.0007 'International Tables Vol C Tables 4.2.6.8 and 6.1.1.4'

loop_
_geom_angle_atom_site_label_1
_geom_angle_atom_site_label_2
_geom_angle_atom_site_label_3
_geom_angle
O2 Co1 O1 90.49(5)
O2 Co1 N3 101.09(5)
O1 Co1 N3 107.08(5)
O2 Co1 N1 89.84(5)
O1 Co1 N1 159.51(5)
N3 Co1 N1 92.94(5)
O2 Co1 N5 167.43(5)
O1 Co1 N5 91.88(5)
N3 Co1 N5 90.00(5)
N1 Co1 N5 83.65(5)
N4 B1 N2 110.78(13)
N4 B1 N6 108.70(13)
N2 B1 N6 107.48(13)
N4 B1 H1 109.9
N2 B1 H1 109.9
N6 B1 H1 109.9
C12 O1 Co1 126.59(11)
C10 O2 Co1 127.30(11)
C1 N1 N2 106.77(13)
C1 N1 Co1 137.42(11)
N2 N1 Co1 115.80(10)
C3 N2 N1 109.85(13)
C3 N2 B1 130.26(14)
N1 N2 B1 119.85(13)
C4 N3 N4 106.53(13)
C4 N3 Co1 138.30(11)
N4 N3 Co1 115.16(10)
C6 N4 N3 109.83(13)
C6 N4 B1 128.70(13)
N3 N4 B1 119.96(13)
C7 N5 N6 106.56(13)
C7 N5 Co1 139.10(11)
N6 N5 Co1 113.93(10)
C9 N6 N5 109.93(13)
C9 N6 B1 129.32(13)
N5 N6 B1 119.56(13)
N1 C1 C2 109.70(15)
N1 C1 C25 123.50(15)
C2 C1 C25 126.71(16)
C3 C2 C1 106.05(15)
C3 C2 H2 127.0
C1 C2 H2 127.0
N2 C3 C2 107.59(15)
N2 C3 C31 124.17(16)
C2 C3 C31 128.12(16)
N3 C4 C5 110.12(14)
N3 C4 C37 123.16(15)
C5 C4 C37 126.70(15)
C6 C5 C4 105.72(15)
C6 C5 H5 127.1
C4 C5 H5 127.1
N4 C6 C5 107.79(14)
N4 C6 C43 123.18(14)
C5 C6 C43 128.94(15)
N5 C7 C8 110.02(15)
N5 C7 C49 123.44(15)
C8 C7 C49 126.48(15)
C9 C8 C7 105.88(15)
C9 C8 H8 127.1
C7 C8 H8 127.1
N6 C9 C8 107.61(14)
N6 C9 C55 123.48(15)
C8 C9 C55 128.91(15)
O2 C10 C11 124.93(16)
O2 C10 C19 114.75(14)
C11 C10 C19 120.30(15)
C10 C11 C12 124.44(15)
C10 C11 H11 117.8
C12 C11 H11 117.8
O1 C12 C11 125.69(15)
O1 C12 C13 115.22(15)
C11 C12 C13 119.09(15)
C18 C13 C14 118.76(16)
C18 C13 C12 119.34(15)
C14 C13 C12 121.89(16)
C15 C14 C13 120.31(17)
C15 C14 H14 119.8
C13 C14 H14 119.8
C16 C15 C14 120.40(18)
C16 C15 H15 119.8
C14 C15 H15 119.8
C15 C16 C17 119.89(17)
C15 C16 H16 120.1
C17 C16 H16 120.1
C18 C17 C16 120.06(18)
C18 C17 H17 120.0
C16 C17 H17 120.0
C17 C18 C13 120.56(17)
C17 C18 H18 119.7
C13 C18 H18 119.7
C24 C19 C20 118.84(16)
C24 C19 C10 122.27(16)
C20 C19 C10 118.83(15)
C21 C20 C19 120.65(18)
C21 C20 H20 119.7
C19 C20 H20 119.7
C20 C21 C22 119.89(19)
C20 C21 H21 120.1
C22 C21 H21 120.1
C23 C22 C21 119.83(18)
C23 C22 H22 120.1
C21 C22 H22 120.1
C22 C23 C24 120.57(19)
C22 C23 H23 119.7
C24 C23 H23 119.7
C23 C24 C19 120.19(19)
C23 C24 H24 119.9
C19 C24 H24 119.9
C30 C25 C26 118.09(17)
C30 C25 C1 119.57(16)
C26 C25 C1 122.31(16)
C27 C26 C25 120.93(18)
C27 C26 H26 119.5
C25 C26 H26 119.5
C28 C27 C26 120.1(2)
C28 C27 H27 120.0
C26 C27 H27 120.0
C29 C28 C27 119.68(19)
C29 C28 H28 120.2
C27 C28 H28 120.2
C28 C29 C30 120.3(2)
C28 C29 H29 119.9
C30 C29 H29 119.9
C29 C30 C25 120.87(19)
C29 C30 H30 119.6
C25 C30 H30 119.6
C32 C31 C36 118.09(17)
C32 C31 C3 120.01(17)
C36 C31 C3 121.82(16)
C33 C32 C31 120.6(2)
C33 C32 H32 119.7
C31 C32 H32 119.7
C34 C33 C32 120.4(2)
C34 C33 H33 119.8
C32 C33 H33 119.8
C33 C34 C35 119.65(19)
C33 C34 H34 120.2
C35 C34 H34 120.2
C34 C35 C36 120.3(2)
C34 C35 H35 119.8
C36 C35 H35 119.8
C35 C36 C31 120.82(18)
C35 C36 H36 119.6
C31 C36 H36 119.6
C42 C37 C38 119.23(16)
C42 C37 C4 120.94(15)
C38 C37 C4 119.65(16)
C39 C38 C37 120.53(19)
C39 C38 H38 119.7
C37 C38 H38 119.7
C40 C39 C38 119.81(18)
C40 C39 H39 120.1
C38 C39 H39 120.1
C39 C40 C41 120.29(17)
C39 C40 H40 119.9
C41 C40 H40 119.9
C40 C41 C42 119.89(19)
C40 C41 H41 120.1
C42 C41 H41 120.1
C37 C42 C41 120.22(17)
C37 C42 H42 119.9
C41 C42 H42 119.9
C48 C43 C44 119.25(17)
C48 C43 C6 119.86(17)
C44 C43 C6 120.86(16)
C45 C44 C43 119.78(19)
C45 C44 H44 120.1
C43 C44 H44 120.1
C46 C45 C44 120.3(2)
C46 C45 H45 119.8
C44 C45 H45 119.8
C45 C46 C47 120.34(19)
C45 C46 H46 119.8
C47 C46 H46 119.8
C46 C47 C48 119.7(2)
C46 C47 H47 120.1
C48 C47 H47 120.1
C47 C48 C43 120.6(2)
C47 C48 H48 119.7
C43 C48 H48 119.7
C54 C49 C50 118.70(16)
C54 C49 C7 120.81(16)
C50 C49 C7 120.37(16)
C51 C50 C49 120.70(19)
C51 C50 H50 119.6
C49 C50 H50 119.6
C52 C51 C50 119.95(19)
C52 C51 H51 120.0
C50 C51 H51 120.0
C51 C52 C53 120.15(18)
C51 C52 H52 119.9
C53 C52 H52 119.9
C52 C53 C54 120.1(2)
C52 C53 H53 119.9
C54 C53 H53 119.9
C53 C54 C49 120.38(18)
C53 C54 H54 119.8
C49 C54 H54 119.8
C56 C55 C60 118.58(16)
C56 C55 C9 122.13(15)
C60 C55 C9 119.28(16)
C57 C56 C55 120.64(17)
C57 C56 H56 119.7
C55 C56 H56 119.7
C58 C57 C56 120.26(18)
C58 C57 H57 119.9
C56 C57 H57 119.9
C59 C58 C57 119.47(17)
C59 C58 H58 120.3
C57 C58 H58 120.3
C58 C59 C60 120.46(18)
C58 C59 H59 119.8
C60 C59 H59 119.8
C59 C60 C55 120.56(18)
C59 C60 H60 119.7
C55 C60 H60 119.7

loop_
_geom_bond_atom_site_label_1
_geom_bond_atom_site_label_2
_geom_bond_distance
Co1 O2 1.9784(12)
Co1 O1 1.9802(12)
Co1 N3 2.0847(14)
Co1 N1 2.1011(14)
Co1 N5 2.1340(14)
B1 N4 1.547(2)
B1 N2 1.548(2)
B1 N6 1.553(2)
B1 H1 0.9800
O1 C12 1.273(2)
O2 C10 1.276(2)
N1 C1 1.343(2)
N1 N2 1.3680(18)
N2 C3 1.360(2)
N3 C4 1.344(2)
N3 N4 1.3724(18)
N4 C6 1.358(2)
N5 C7 1.342(2)
N5 N6 1.3707(18)
N6 C9 1.359(2)
C1 C2 1.398(2)
C1 C25 1.474(2)
C2 C3 1.378(3)
C2 H2 0.9300
C3 C31 1.477(2)
C4 C5 1.396(2)
C4 C37 1.482(2)
C5 C6 1.383(2)
C5 H5 0.9300
C6 C43 1.476(2)
C7 C8 1.397(2)
C7 C49 1.474(2)
C8 C9 1.381(2)
C8 H8 0.9300
C9 C55 1.472(2)
C10 C11 1.395(2)
C10 C19 1.496(2)
C11 C12 1.400(2)
C11 H11 0.9300
C12 C13 1.500(2)
C13 C18 1.391(2)
C13 C14 1.401(2)
C14 C15 1.386(3)
C14 H14 0.9300
C15 C16 1.377(3)
C15 H15 0.9300
C16 C17 1.388(3)
C16 H16 0.9300
C17 C18 1.387(3)
C17 H17 0.9300
C18 H18 0.9300
C19 C24 1.393(2)
C19 C20 1.394(3)
C20 C21 1.385(3)
C20 H20 0.9300
C21 C22 1.387(3)
C21 H21 0.9300
C22 C23 1.377(3)
C22 H22 0.9300
C23 C24 1.386(3)
C23 H23 0.9300
C24 H24 0.9300
C25 C30 1.394(3)
C25 C26 1.395(3)
C26 C27 1.388(3)
C26 H26 0.9300
C27 C28 1.386(3)
C27 H27 0.9300
C28 C29 1.378(3)
C28 H28 0.9300
C29 C30 1.390(3)
C29 H29 0.9300
C30 H30 0.9300
C31 C32 1.392(3)
C31 C36 1.394(3)
C32 C33 1.388(3)
C32 H32 0.9300
C33 C34 1.375(3)
C33 H33 0.9300
C34 C35 1.377(3)
C34 H34 0.9300
C35 C36 1.384(3)
C35 H35 0.9300
C36 H36 0.9300
C37 C42 1.384(3)
C37 C38 1.393(2)
C38 C39 1.391(3)
C38 H38 0.9300
C39 C40 1.375(3)
C39 H39 0.9300
C40 C41 1.387(3)
C40 H40 0.9300
C41 C42 1.394(2)
C41 H41 0.9300
C42 H42 0.9300
C43 C48 1.391(3)
C43 C44 1.392(3)
C44 C45 1.390(3)
C44 H44 0.9300
C45 C46 1.377(3)
C45 H45 0.9300
C46 C47 1.380(3)
C46 H46 0.9300
C47 C48 1.385(3)
C47 H47 0.9300
C48 H48 0.9300
C49 C54 1.393(3)
C49 C50 1.393(2)
C50 C51 1.392(3)
C50 H50 0.9300
C51 C52 1.374(3)
C51 H51 0.9300
C52 C53 1.385(3)
C52 H52 0.9300
C53 C54 1.390(3)
C53 H53 0.9300
C54 H54 0.9300
C55 C56 1.391(2)
C55 C60 1.396(2)
C56 C57 1.389(2)
C56 H56 0.9300
C57 C58 1.387(3)
C57 H57 0.9300
C58 C59 1.382(3)
C58 H58 0.9300
C59 C60 1.387(3)
C59 H59 0.9300
C60 H60 0.9300
